data_2237893
loop_
_publ_author_name
'Luo, Xu-Jian'
'Zhang, Xiu-Qing'

_publ_section_title
;
 Poly[tri-\m-aqua-diaqua-\m-phosphonoformato-cobalt(II)sodium]
;
_journal_coeditor_code IM2427
_journal_issue 6
_journal_name_full 'Acta Crystallographica Section E'
_journal_page_first i35
_journal_paper_doi 10.1107/S1600536813012853
_journal_volume 69
_journal_year 2013
_chemical_formula_iupac '[Co Na (C O5 P) (H2 O)5]'
_chemical_formula_moiety 'C H10 Co Na O10 P'
_chemical_formula_sum 'C H10 Co Na O10 P'
_chemical_formula_weight 294.98
_chemical_name_systematic
;
Poly[tri-\m-aqua-diaqua-\m-phosphonoformato-cobalt(II)sodium]
;
_space_group_IT_number 14
_symmetry_cell_setting monoclinic
_symmetry_space_group_name_Hall '-P 2ybc'
_symmetry_space_group_name_H-M 'P 1 21/c 1'
_atom_sites_solution_hydrogens geom
_atom_sites_solution_primary direct
_atom_sites_solution_secondary difmap
_audit_creation_method SHELXL-97
_cell_angle_alpha 90.00
_cell_angle_beta 106.204(4)
_cell_angle_gamma 90.00
_cell_formula_units_Z 4
_cell_length_a 8.299(2)
_cell_length_b 11.785(3)
_cell_length_c 9.769(3)
_cell_measurement_reflns_used 3028
_cell_measurement_temperature 223(2)
_cell_measurement_theta_max 27.5
_cell_measurement_theta_min 3.1
_cell_volume 917.5(4)
_computing_cell_refinement 'CrystalClear (Rigaku, 1999)'
_computing_data_collection 'CrystalClear (Rigaku, 1999)'
_computing_data_reduction 'CrystalStructure (Rigaku/MSC & Rigaku, 2000)'
_computing_molecular_graphics 'SHELXTL (Sheldrick, 2008)'
_computing_publication_material 'publCIF (Westrip, 2010)'
_computing_structure_refinement 'SHELXL97 (Sheldrick, 2008)'
_computing_structure_solution 'SHELXS97 (Sheldrick, 2008)'
_diffrn_ambient_temperature 223(2)
_diffrn_detector_area_resol_mean 14.63
_diffrn_measured_fraction_theta_full 0.991
_diffrn_measured_fraction_theta_max 0.991
_diffrn_measurement_device_type 'Rigaku Saturn'
_diffrn_measurement_method \w
_diffrn_radiation_monochromator graphite
_diffrn_radiation_source 'fine-focus sealed tube'
_diffrn_radiation_type MoK\a
_diffrn_radiation_wavelength 0.71075
_diffrn_reflns_av_R_equivalents 0.0277
_diffrn_reflns_av_sigmaI/netI 0.0445
_diffrn_reflns_limit_h_max 10
_diffrn_reflns_limit_h_min -8
_diffrn_reflns_limit_k_max 14
_diffrn_reflns_limit_k_min -12
_diffrn_reflns_limit_l_max 7
_diffrn_reflns_limit_l_min -11
_diffrn_reflns_number 3715
_diffrn_reflns_theta_full 25.48
_diffrn_reflns_theta_max 25.48
_diffrn_reflns_theta_min 3.09
_exptl_absorpt_coefficient_mu 2.127
_exptl_absorpt_correction_T_max 0.899
_exptl_absorpt_correction_T_min 0.636
_exptl_absorpt_correction_type multi-scan
_exptl_absorpt_process_details '(<i>REQAB</i>; Jacobson, 1998)'
_exptl_crystal_colour pink
_exptl_crystal_density_diffrn 2.135
_exptl_crystal_density_method 'not measured'
_exptl_crystal_description block
_exptl_crystal_F_000 596
_exptl_crystal_size_max 0.30
_exptl_crystal_size_mid 0.14
_exptl_crystal_size_min 0.05
_refine_diff_density_max 0.367
_refine_diff_density_min -0.449
_refine_ls_extinction_method none
_refine_ls_goodness_of_fit_ref 1.092
_refine_ls_hydrogen_treatment refall
_refine_ls_matrix_type full
_refine_ls_number_parameters 168
_refine_ls_number_reflns 1691
_refine_ls_number_restraints 10
_refine_ls_restrained_S_all 1.089
_refine_ls_R_factor_all 0.0405
_refine_ls_R_factor_gt 0.0352
_refine_ls_shift/su_max 0.001
_refine_ls_shift/su_mean 0.000
_refine_ls_structure_factor_coef Fsqd
_refine_ls_weighting_details 'calc w=1/[\s^2^(Fo^2^)+(0.0277P)^2^+0.0000P] where P=(Fo^2^+2Fc^2^)/3'
_refine_ls_weighting_scheme calc
_refine_ls_wR_factor_gt 0.0637
_refine_ls_wR_factor_ref 0.0661
_reflns_number_gt 1539
_reflns_number_total 1691
_reflns_threshold_expression I>2sigma(I)
_cod_data_source_file im2427.cif
_cod_data_source_block I
_cod_original_sg_symbol_H-M 'P 21/c'
_cod_database_code 2237893
_cod_database_fobs_code 2237893

loop_
_symmetry_equiv_pos_as_xyz
'x, y, z'
'-x, y+1/2, -z+1/2'
'-x, -y, -z'
'x, -y-1/2, z-1/2'

loop_
_atom_site_type_symbol
_atom_site_label
_atom_site_fract_x
_atom_site_fract_y
_atom_site_fract_z
_atom_site_U_iso_or_equiv
_atom_site_adp_type
_atom_site_calc_flag
_atom_site_refinement_flags
_atom_site_occupancy
_atom_site_symmetry_multiplicity
Co Co1 0.08112(5) 0.64526(3) 0.69444(4) 0.01133(13) Uani d . 1 1
P P1 -0.00606(10) 0.38705(6) 0.65570(8) 0.01079(19) Uani d . 1 1
Na Na1 0.49306(16) 0.63218(10) 0.95685(13) 0.0201(3) Uani d . 1 1
O O1 0.1359(3) 0.47211(16) 0.6737(2) 0.0137(5) Uani d . 1 1
O O2 0.0139(3) 0.30646(17) 0.7807(2) 0.0146(5) Uani d . 1 1
O O3 -0.0498(3) 0.32183(16) 0.5160(2) 0.0147(5) Uani d . 1 1
O O4 -0.1606(3) 0.58356(16) 0.6816(2) 0.0158(5) Uani d . 1 1
O O5 -0.3256(3) 0.43235(17) 0.6558(2) 0.0189(5) Uani d . 1 1
O O6 0.1718(3) 0.62170(19) 0.9232(2) 0.0179(5) Uani d D 1 1
H H6A 0.139(5) 0.668(3) 0.971(4) 0.047(14) Uiso d D 1 1
H H6B 0.164(4) 0.5600(16) 0.960(3) 0.024(10) Uiso d D 1 1
O O7 0.3298(3) 0.71602(19) 0.7377(3) 0.0171(5) Uani d D 1 1
H H7A 0.313(6) 0.777(2) 0.770(5) 0.088(19) Uiso d D 1 1
H H7B 0.388(4) 0.706(3) 0.683(3) 0.029(11) Uiso d D 1 1
O O8 0.7866(3) 0.6010(2) 0.9711(3) 0.0226(6) Uani d D 1 1
H H8A 0.850(4) 0.636(3) 1.038(3) 0.048(14) Uiso d D 1 1
H H8B 0.816(4) 0.619(3) 0.901(2) 0.027(11) Uiso d D 1 1
O O9 0.5412(3) 0.5383(2) 1.1731(3) 0.0189(5) Uani d D 1 1
H H9A 0.473(3) 0.540(3) 1.220(3) 0.031(12) Uiso d D 1 1
H H9B 0.639(2) 0.537(3) 1.221(4) 0.040(13) Uiso d D 1 1
O O10 0.5291(3) 0.8103(2) 1.0633(3) 0.0219(6) Uani d D 1 1
H H10A 0.484(7) 0.866(3) 1.017(5) 0.12(2) Uiso d D 1 1
H H10B 0.620(3) 0.839(3) 1.104(4) 0.043(13) Uiso d D 1 1
C C1 -0.1872(4) 0.4775(2) 0.6624(3) 0.0133(7) Uani d . 1 1

loop_
_atom_site_aniso_label
_atom_site_aniso_U_11
_atom_site_aniso_U_22
_atom_site_aniso_U_33
_atom_site_aniso_U_12
_atom_site_aniso_U_13
_atom_site_aniso_U_23
Co1 0.0135(2) 0.0099(2) 0.0113(2) -0.00024(18) 0.00465(17) 0.00001(17)
P1 0.0130(4) 0.0095(4) 0.0109(4) 0.0001(3) 0.0048(3) 0.0003(3)
Na1 0.0223(7) 0.0168(6) 0.0199(7) 0.0021(6) 0.0037(6) -0.0001(5)
O1 0.0123(11) 0.0095(10) 0.0190(12) -0.0013(9) 0.0040(9) 0.0003(9)
O2 0.0205(12) 0.0125(10) 0.0101(11) -0.0016(9) 0.0030(9) 0.0013(9)
O3 0.0230(13) 0.0117(10) 0.0101(11) -0.0018(9) 0.0055(10) -0.0005(9)
O4 0.0170(12) 0.0103(10) 0.0222(12) -0.0006(9) 0.0090(10) -0.0009(9)
O5 0.0135(12) 0.0158(11) 0.0286(14) -0.0032(10) 0.0078(10) 0.0000(10)
O6 0.0261(14) 0.0141(12) 0.0152(12) 0.0033(11) 0.0085(11) 0.0011(11)
O7 0.0197(14) 0.0171(12) 0.0173(13) 0.0003(11) 0.0096(11) -0.0026(10)
O8 0.0244(14) 0.0275(13) 0.0157(14) -0.0062(11) 0.0054(12) -0.0047(12)
O9 0.0153(14) 0.0238(13) 0.0187(14) 0.0017(11) 0.0065(12) 0.0003(10)
O10 0.0221(15) 0.0181(12) 0.0250(15) -0.0031(11) 0.0059(12) -0.0010(11)
C1 0.0145(17) 0.0158(16) 0.0098(17) 0.0013(14) 0.0038(14) -0.0018(13)

loop_
_atom_type_symbol
_atom_type_description
_atom_type_scat_dispersion_real
_atom_type_scat_dispersion_imag
_atom_type_scat_source
C C 0.0033 0.0016 'International Tables Vol C Tables 4.2.6.8 and 6.1.1.4'
H H 0.0000 0.0000 'International Tables Vol C Tables 4.2.6.8 and 6.1.1.4'
O O 0.0106 0.0060 'International Tables Vol C Tables 4.2.6.8 and 6.1.1.4'
Co Co 0.3494 0.9721 'International Tables Vol C Tables 4.2.6.8 and 6.1.1.4'
P P 0.1023 0.0942 'International Tables Vol C Tables 4.2.6.8 and 6.1.1.4'
Na Na 0.0362 0.0249 'International Tables Vol C Tables 4.2.6.8 and 6.1.1.4'

loop_
_geom_angle_atom_site_label_1
_geom_angle_atom_site_label_2
_geom_angle_atom_site_label_3
_geom_angle_site_symmetry_1
_geom_angle_site_symmetry_3
_geom_angle
O3 Co1 O2 3_566 2_556 89.89(8)
O3 Co1 O4 3_566 . 98.89(9)
O2 Co1 O4 2_556 . 86.39(8)
O3 Co1 O1 3_566 . 93.29(8)
O2 Co1 O1 2_556 . 169.80(9)
O4 Co1 O1 . . 83.54(8)
O3 Co1 O7 3_566 . 88.26(9)
O2 Co1 O7 2_556 . 89.84(9)
O4 Co1 O7 . . 171.90(9)
O1 Co1 O7 . . 99.94(9)
O3 Co1 O6 3_566 . 167.17(9)
O2 Co1 O6 2_556 . 91.74(8)
O4 Co1 O6 . . 93.92(9)
O1 Co1 O6 . . 87.32(8)
O7 Co1 O6 . . 79.02(9)
O1 P1 O2 . . 114.36(12)
O1 P1 O3 . . 114.88(13)
O2 P1 O3 . . 110.56(12)
O1 P1 C1 . . 103.06(13)
O2 P1 C1 . . 103.76(14)
O3 P1 C1 . . 109.21(12)
O9 Na1 O10 . . 93.19(10)
O9 Na1 O9 . 3_667 92.76(10)
O10 Na1 O9 . 3_667 173.87(11)
O9 Na1 O7 . . 156.76(11)
O10 Na1 O7 . . 89.86(9)
O9 Na1 O7 3_667 . 85.24(9)
O9 Na1 O8 . . 87.73(10)
O10 Na1 O8 . . 96.27(10)
O9 Na1 O8 3_667 . 82.52(10)
O7 Na1 O8 . . 114.84(10)
O9 Na1 O6 . . 90.14(9)
O10 Na1 O6 . . 95.69(9)
O9 Na1 O6 3_667 . 85.74(9)
O7 Na1 O6 . . 66.63(9)
O8 Na1 O6 . . 167.95(9)
O9 Na1 Na1 . 3_667 46.79(7)
O10 Na1 Na1 . 3_667 139.96(10)
O9 Na1 Na1 3_667 3_667 45.97(7)
O7 Na1 Na1 . 3_667 126.93(8)
O8 Na1 Na1 . 3_667 82.90(8)
O6 Na1 Na1 . 3_667 87.00(7)
O9 Na1 H7A . . 149.2(10)
O10 Na1 H7A . . 72.6(5)
O9 Na1 H7A 3_667 . 102.7(5)
O7 Na1 H7A . . 17.9(5)
O8 Na1 H7A . . 120.2(11)
O6 Na1 H7A . . 65.1(11)
Na1 Na1 H7A 3_667 . 141.2(8)
P1 O1 Co1 . . 117.89(13)
P1 O2 Co1 . 2_546 134.36(12)
P1 O3 Co1 . 3_566 137.88(13)
C1 O4 Co1 . . 118.1(2)
Co1 O6 Na1 . . 99.98(10)
Co1 O6 H6A . . 116(3)
Na1 O6 H6A . . 113(3)
Co1 O6 H6B . . 121(2)
Na1 O6 H6B . . 101(2)
H6A O6 H6B . . 105(4)
Co1 O7 Na1 . . 106.63(11)
Co1 O7 H7A . . 99(4)
Na1 O7 H7A . . 98(3)
Co1 O7 H7B . . 121(3)
Na1 O7 H7B . . 103(2)
H7A O7 H7B . . 125(4)
Na1 O8 H8A . . 112(3)
Na1 O8 H8B . . 116(3)
H8A O8 H8B . . 105(4)
Na1 O9 Na1 . 3_667 87.24(10)
Na1 O9 H9A . . 122(3)
Na1 O9 H9A 3_667 . 109(3)
Na1 O9 H9B . . 115(3)
Na1 O9 H9B 3_667 . 104(3)
H9A O9 H9B . . 114(4)
Na1 O10 H10A . . 119(4)
Na1 O10 H10B . . 125(3)
H10A O10 H10B . . 99(4)
O5 C1 O4 . . 123.0(3)
O5 C1 P1 . . 119.6(2)
O4 C1 P1 . . 117.3(2)

loop_
_geom_bond_atom_site_label_1
_geom_bond_atom_site_label_2
_geom_bond_site_symmetry_2
_geom_bond_distance
Co1 O3 3_566 2.036(2)
Co1 O2 2_556 2.097(2)
Co1 O4 . 2.104(2)
Co1 O1 . 2.113(2)
Co1 O7 . 2.156(3)
Co1 O6 . 2.168(2)
P1 O1 . 1.519(2)
P1 O2 . 1.519(2)
P1 O3 . 1.520(2)
P1 C1 . 1.859(3)
Na1 O9 . 2.319(3)
Na1 O10 . 2.325(3)
Na1 O9 3_667 2.351(3)
Na1 O7 . 2.404(3)
Na1 O8 . 2.429(3)
Na1 O6 . 2.596(3)
Na1 Na1 3_667 3.221(2)
Na1 H7A . 2.64(4)
O2 Co1 2_546 2.097(2)
O3 Co1 3_566 2.036(2)
O4 C1 . 1.274(3)
O5 C1 . 1.251(4)
O6 H6A . 0.819(10)
O6 H6B . 0.820(10)
O7 H7A . 0.817(10)
O7 H7B . 0.820(10)
O8 H8A . 0.821(10)
O8 H8B . 0.817(10)
O9 Na1 3_667 2.351(3)
O9 H9A . 0.822(10)
O9 H9B . 0.818(10)
O10 H10A . 0.822(10)
O10 H10B . 0.818(10)

loop_
_geom_hbond_atom_site_label_D
_geom_hbond_atom_site_label_H
_geom_hbond_atom_site_label_A
_geom_hbond_site_symmetry_A
_geom_hbond_distance_DH
_geom_hbond_distance_HA
_geom_hbond_distance_DA
_geom_hbond_angle_DHA
O10 H10B O4 4_676 0.818(10) 1.991(12) 2.805(3) 173(4)
O10 H10A O5 2_556 0.822(10) 1.99(3) 2.736(3) 151(5)
O9 H9B O1 3_667 0.818(10) 1.865(11) 2.683(3) 178(4)
O9 H9A O5 3_567 0.822(10) 1.975(12) 2.790(4) 171(4)
O8 H8B O4 1_655 0.817(10) 2.243(19) 2.988(4) 152(3)
O8 H8A O2 3_667 0.821(10) 1.943(13) 2.751(3) 168(4)
O7 H7B O10 4_575 0.820(10) 1.884(11) 2.703(4) 177(4)
O7 H7A O5 2_556 0.817(10) 1.957(16) 2.757(3) 166(5)
O6 H6B O8 3_667 0.820(10) 2.017(15) 2.806(3) 161(4)
O6 H6A O3 2_556 0.819(10) 1.97(2) 2.698(3) 148(4)

loop_
_geom_torsion_atom_site_label_1
_geom_torsion_atom_site_label_2
_geom_torsion_atom_site_label_3
_geom_torsion_atom_site_label_4
_geom_torsion_site_symmetry_1
_geom_torsion_site_symmetry_4
_geom_torsion
O2 P1 O1 Co1 . . -112.78(14)
O3 P1 O1 Co1 . . 117.81(14)
C1 P1 O1 Co1 . . -0.87(16)
O3 Co1 O1 P1 3_566 . -96.88(14)
O2 Co1 O1 P1 2_556 . 11.0(5)
O4 Co1 O1 P1 . . 1.70(13)
O7 Co1 O1 P1 . . 174.31(13)
O6 Co1 O1 P1 . . 95.95(14)
O1 P1 O2 Co1 . 2_546 -157.24(16)
O3 P1 O2 Co1 . 2_546 -25.7(2)
C1 P1 O2 Co1 . 2_546 91.3(2)
O1 P1 O3 Co1 . 3_566 -43.0(2)
O2 P1 O3 Co1 . 3_566 -174.31(17)
C1 P1 O3 Co1 . 3_566 72.1(2)
O3 Co1 O4 C1 3_566 . 89.9(2)
O2 Co1 O4 C1 2_556 . 179.2(2)
O1 Co1 O4 C1 . . -2.5(2)
O7 Co1 O4 C1 . . -118.4(6)
O6 Co1 O4 C1 . . -89.3(2)
O3 Co1 O6 Na1 3_566 . -13.2(4)
O2 Co1 O6 Na1 2_556 . -110.39(9)
O4 Co1 O6 Na1 . . 163.11(8)
O1 Co1 O6 Na1 . . 79.78(9)
O7 Co1 O6 Na1 . . -20.89(9)
O9 Na1 O6 Co1 . . -159.41(9)
O10 Na1 O6 Co1 . . 107.37(10)
O9 Na1 O6 Co1 3_667 . -66.65(10)
O7 Na1 O6 Co1 . . 20.00(8)
O8 Na1 O6 Co1 . . -79.7(5)
Na1 Na1 O6 Co1 3_667 . -112.70(8)
O3 Co1 O7 Na1 3_566 . -154.99(11)
O2 Co1 O7 Na1 2_556 . 115.12(11)
O4 Co1 O7 Na1 . . 52.9(6)
O1 Co1 O7 Na1 . . -61.95(11)
O6 Co1 O7 Na1 . . 23.32(10)
O9 Na1 O7 Co1 . . -19.2(3)
O10 Na1 O7 Co1 . . -116.96(11)
O9 Na1 O7 Co1 3_667 . 66.71(11)
O8 Na1 O7 Co1 . . 146.19(10)
O6 Na1 O7 Co1 . . -20.70(9)
Na1 Na1 O7 Co1 3_667 . 45.96(16)
O10 Na1 O9 Na1 . 3_667 -178.55(11)
O9 Na1 O9 Na1 3_667 3_667 0.0
O7 Na1 O9 Na1 . 3_667 84.4(2)
O8 Na1 O9 Na1 . 3_667 -82.39(9)
O6 Na1 O9 Na1 . 3_667 85.74(9)
Co1 O4 C1 O5 . . 178.7(2)
Co1 O4 C1 P1 . . 2.6(3)
O1 P1 C1 O5 . . -177.4(2)
O2 P1 C1 O5 . . -57.9(3)
O3 P1 C1 O5 . . 60.1(3)
O1 P1 C1 O4 . . -1.1(3)
O2 P1 C1 O4 . . 118.4(2)
O3 P1 C1 O4 . . -123.7(2)
